data_7060379
loop_
_publ_author_name
'Li, Edward W.'
'Katinas, Jade'
'Jones, Marjorie A.'
'Hamaker, Christopher G.'

_publ_section_title
;
 Structural characterization of naphthalene sulfonamides and a sulfonate
 ester and their in vitro efficacy against Leishmania tarentolae
 promastigotes
;
_journal_issue 10
_journal_name_full 'New Journal of Chemistry'
_journal_page_first 4791
_journal_page_last 4801
_journal_paper_doi 10.1039/D0NJ06320G
_journal_volume 45
_journal_year 2021
_chemical_formula_moiety 'C16 H12 Cl N O2 S'
_chemical_formula_sum 'C16 H12 Cl N O2 S'
_chemical_formula_weight 317.78
_space_group_crystal_system monoclinic
_space_group_IT_number 14
_space_group_name_Hall '-P 2yn'
_space_group_name_H-M_alt 'P 1 21/n 1'
_atom_sites_solution_hydrogens mixed
_audit_update_record
;
2019-05-21 deposited with the CCDC.	2021-02-10 downloaded from the CCDC.
;
_cell_angle_alpha 90
_cell_angle_beta 97.508(10)
_cell_angle_gamma 90
_cell_formula_units_Z 4
_cell_length_a 8.923(2)
_cell_length_b 9.1409(8)
_cell_length_c 17.8901(14)
_cell_measurement_reflns_used 25
_cell_measurement_temperature 297(2)
_cell_measurement_theta_max 13.14
_cell_measurement_theta_min 7.23
_cell_measurement_wavelength 0.71073
_cell_volume 1446.7(4)
_computing_molecular_graphics 'shelXle (C.B. Huebschle, rev 882)'
_computing_structure_refinement 'SHELXL-2018/3 (Sheldrick, 2018)'
_diffrn_ambient_temperature 297(2)
_diffrn_detector 'scintillation LiI'
_diffrn_detector_dtime 1.195
_diffrn_measured_fraction_theta_full 1.000
_diffrn_measured_fraction_theta_max 1.000
_diffrn_measurement_device '\k-geometry diffractometer'
_diffrn_measurement_device_type 'Enraf Nonius CAD4'
_diffrn_measurement_method 'non-profiled omega/2theta scans'
_diffrn_orient_matrix_type
;
  x-axis points to radiation source
  the matrix is specified in reciprocal space
;
_diffrn_orient_matrix_UB_11 0.04957
_diffrn_orient_matrix_UB_12 -0.088154
_diffrn_orient_matrix_UB_13 -0.018992
_diffrn_orient_matrix_UB_21 -0.057232
_diffrn_orient_matrix_UB_22 0.015781
_diffrn_orient_matrix_UB_23 -0.05126
_diffrn_orient_matrix_UB_31 0.083937
_diffrn_orient_matrix_UB_32 0.062839
_diffrn_orient_matrix_UB_33 -0.013806
_diffrn_radiation_monochromator graphite
_diffrn_radiation_probe x-ray
_diffrn_radiation_type MoK\a
_diffrn_radiation_wavelength 0.71073
_diffrn_reflns_av_R_equivalents 0.0095
_diffrn_reflns_av_unetI/netI 0.0144
_diffrn_reflns_limit_h_max 11
_diffrn_reflns_limit_h_min 0
_diffrn_reflns_limit_k_max 11
_diffrn_reflns_limit_k_min 0
_diffrn_reflns_limit_l_max 23
_diffrn_reflns_limit_l_min -23
_diffrn_reflns_number 3522
_diffrn_reflns_theta_full 27.47
_diffrn_reflns_theta_max 27.47
_diffrn_reflns_theta_min 2.30
_diffrn_source 'Enraf Nonius FR590'
_diffrn_standards_decay_% -3
_diffrn_standards_interval_time 120
_diffrn_standards_number 3
_exptl_absorpt_coefficient_mu 0.411
_exptl_absorpt_correction_T_max 0.8311
_exptl_absorpt_correction_T_min 0.8136
_exptl_absorpt_correction_type psi-scan
_exptl_absorpt_process_details
;
North A.C.T., Phillips D.C. & Mathews F.S. (1968) Acta. Cryst. A24, 351
        Number of psi-scan sets used was   3
        Theta correction was applied.
        Averaged transmission function was used.
        No Fourier smoothing was applied.
;
_exptl_crystal_colour colorless
_exptl_crystal_density_diffrn 1.459
_exptl_crystal_density_method 'not measured'
_exptl_crystal_description block
_exptl_crystal_F_000 656
_exptl_crystal_size_max 0.51
_exptl_crystal_size_mid 0.51
_exptl_crystal_size_min 0.45
_refine_diff_density_max 0.356
_refine_diff_density_min -0.332
_refine_ls_extinction_method none
_refine_ls_goodness_of_fit_ref 1.038
_refine_ls_hydrogen_treatment mixed
_refine_ls_matrix_type full
_refine_ls_number_parameters 194
_refine_ls_number_reflns 3317
_refine_ls_number_restraints 0
_refine_ls_restrained_S_all 1.038
_refine_ls_R_factor_all 0.0483
_refine_ls_R_factor_gt 0.0343
_refine_ls_shift/su_max 0.001
_refine_ls_shift/su_mean 0.000
_refine_ls_structure_factor_coef Fsqd
_refine_ls_weighting_details 'w=1/[\s^2^(Fo^2^)+(0.0534P)^2^+0.3885P] where P=(Fo^2^+2Fc^2^)/3'
_refine_ls_weighting_scheme calc
_refine_ls_wR_factor_gt 0.0960
_refine_ls_wR_factor_ref 0.1034
_reflns_number_gt 2683
_reflns_number_total 3317
_reflns_threshold_expression 'I > 2\s(I)'
_cod_data_source_file d0nj06320g4.cif
_cod_data_source_block Compound_B
_cod_depositor_comments 'Adding full bibliography for 7060378--7060380.cif.'
_cod_database_code 7060379

loop_
_space_group_symop_operation_xyz
'x, y, z'
'-x+1/2, y+1/2, -z+1/2'
'-x, -y, -z'
'x-1/2, -y-1/2, z-1/2'

loop_
_atom_site_type_symbol
_atom_site_label
_atom_site_fract_x
_atom_site_fract_y
_atom_site_fract_z
_atom_site_U_iso_or_equiv
_atom_site_adp_type
_atom_site_calc_flag
_atom_site_refinement_flags_adp
_atom_site_refinement_flags_occupancy
_atom_site_refinement_flags_posn
_atom_site_occupancy
_atom_site_disorder_assembly
_atom_site_disorder_group
C C1 0.21897(18) 0.04499(19) 0.38612(9) 0.0457(4) Uani d . . . 1 . .
C C2 0.1261(2) -0.0717(2) 0.39446(13) 0.0587(5) Uani d . . . 1 . .
H H2 0.069044 -0.11277 0.35246 0.07 Uiso calc U . R 1 . .
C C3 0.1173(3) -0.1293(2) 0.46686(15) 0.0739(6) Uani d . . . 1 . .
H H3 0.054781 -0.208876 0.472532 0.089 Uiso calc U . R 1 . .
C C4 0.1989(3) -0.0697(3) 0.52760(14) 0.0780(7) Uani d . . . 1 . .
H H4 0.191246 -0.108915 0.574935 0.094 Uiso calc U . R 1 . .
C C5 0.2960(3) 0.0508(2) 0.52186(11) 0.0642(6) Uani d . . . 1 . .
C C6 0.3848(4) 0.1130(4) 0.58601(12) 0.0884(9) Uani d . . . 1 . .
H H6 0.377586 0.074318 0.63348 0.106 Uiso calc U . R 1 . .
C C7 0.4785(3) 0.2259(4) 0.57984(13) 0.0891(9) Uani d . . . 1 . .
H H7 0.535108 0.264493 0.622643 0.107 Uiso calc U . R 1 . .
C C8 0.4907(3) 0.2854(3) 0.50903(13) 0.0762(7) Uani d . . . 1 . .
H H8 0.55598 0.363545 0.505041 0.091 Uiso calc U . R 1 . .
C C9 0.4081(2) 0.2303(2) 0.44536(11) 0.0586(5) Uani d . . . 1 . .
H H9 0.417573 0.271757 0.398731 0.07 Uiso calc U . R 1 . .
C C10 0.3086(2) 0.1114(2) 0.44966(9) 0.0495(4) Uani d . . . 1 . .
C C16 -0.0230(2) 0.4138(2) 0.35849(10) 0.0512(4) Uani d . . . 1 . .
C C17 -0.1683(3) 0.4526(3) 0.37118(13) 0.0697(6) Uani d . . . 1 . .
H H17 -0.182574 0.527298 0.40483 0.084 Uiso calc U . R 1 . .
C C18 -0.2904(2) 0.3802(3) 0.33386(15) 0.0757(7) Uani d . . . 1 . .
H H18 -0.38768 0.406428 0.341871 0.091 Uiso calc U . R 1 . .
C C19 -0.2692(2) 0.2686(3) 0.28452(14) 0.0689(6) Uani d . . . 1 . .
H H19 -0.352196 0.217985 0.260445 0.083 Uiso calc U . R 1 . .
C C20 -0.12493(19) 0.2315(2) 0.27059(11) 0.0527(4) Uani d . . . 1 . .
H H20 -0.111754 0.157203 0.236543 0.063 Uiso calc U . R 1 . .
C C15 0.00030(17) 0.30458(17) 0.30716(8) 0.0407(3) Uani d . . . 1 . .
Cl Cl21 0.13048(7) 0.50473(7) 0.40704(3) 0.0786(2) Uani d . . . 1 . .
N N14 0.14805(15) 0.27456(16) 0.29002(8) 0.0427(3) Uani d . . . 1 . .
O O12 0.37706(13) 0.13394(16) 0.28022(7) 0.0579(3) Uani d . . . 1 . .
O O13 0.13053(14) 0.01777(14) 0.24303(7) 0.0564(3) Uani d . . . 1 . .
S S11 0.22443(4) 0.11132(5) 0.29367(2) 0.04242(12) Uani d . . . 1 . .
H H14 0.210(2) 0.336(2) 0.2973(12) 0.059(6) Uiso d . . . 1 . .

loop_
_atom_site_aniso_label
_atom_site_aniso_U_11
_atom_site_aniso_U_22
_atom_site_aniso_U_33
_atom_site_aniso_U_12
_atom_site_aniso_U_13
_atom_site_aniso_U_23
C1 0.0425(8) 0.0457(9) 0.0487(9) 0.0092(7) 0.0053(7) 0.0003(7)
C2 0.0562(10) 0.0480(10) 0.0733(12) 0.0076(8) 0.0136(9) 0.0010(9)
C3 0.0822(15) 0.0515(11) 0.0945(17) 0.0154(10) 0.0361(13) 0.0174(11)
C4 0.1014(18) 0.0705(14) 0.0673(13) 0.0386(14) 0.0312(13) 0.0234(12)
C5 0.0756(13) 0.0686(12) 0.0483(10) 0.0373(11) 0.0079(9) 0.0036(9)
C6 0.110(2) 0.110(2) 0.0410(10) 0.0574(18) -0.0037(12) -0.0058(12)
C7 0.0923(18) 0.110(2) 0.0563(13) 0.0420(17) -0.0244(12) -0.0320(14)
C8 0.0628(12) 0.0837(16) 0.0747(14) 0.0164(11) -0.0184(10) -0.0297(12)
C9 0.0526(10) 0.0653(12) 0.0540(10) 0.0081(9) -0.0079(8) -0.0115(9)
C10 0.0487(9) 0.0547(10) 0.0439(8) 0.0201(8) 0.0010(7) -0.0039(7)
C16 0.0560(10) 0.0496(9) 0.0486(9) 0.0085(8) 0.0087(7) 0.0085(7)
C17 0.0724(14) 0.0695(13) 0.0715(13) 0.0294(11) 0.0252(11) 0.0149(11)
C18 0.0494(11) 0.0894(16) 0.0921(16) 0.0251(11) 0.0239(11) 0.0379(14)
C19 0.0396(9) 0.0835(15) 0.0819(14) -0.0008(9) 0.0012(9) 0.0311(12)
C20 0.0433(9) 0.0569(10) 0.0563(10) -0.0037(7) 0.0003(7) 0.0123(8)
C15 0.0403(7) 0.0420(8) 0.0396(7) 0.0028(6) 0.0048(6) 0.0104(6)
Cl21 0.0819(4) 0.0776(4) 0.0748(4) 0.0015(3) 0.0044(3) -0.0326(3)
N14 0.0380(7) 0.0434(7) 0.0468(7) -0.0053(6) 0.0056(5) -0.0013(6)
O12 0.0402(6) 0.0792(9) 0.0558(7) 0.0018(6) 0.0120(5) -0.0109(6)
O13 0.0543(7) 0.0559(7) 0.0560(7) 0.0012(6) -0.0044(6) -0.0190(6)
S11 0.0369(2) 0.0490(2) 0.0406(2) 0.00132(16) 0.00243(14) -0.00910(16)

loop_
_atom_type_symbol
_atom_type_description
_atom_type_scat_dispersion_real
_atom_type_scat_dispersion_imag
_atom_type_scat_source
C C 0.0033 0.0016 'International Tables Vol C Tables 4.2.6.8 and 6.1.1.4'
H H 0.0000 0.0000 'International Tables Vol C Tables 4.2.6.8 and 6.1.1.4'
Cl Cl 0.1484 0.1585 'International Tables Vol C Tables 4.2.6.8 and 6.1.1.4'
N N 0.0061 0.0033 'International Tables Vol C Tables 4.2.6.8 and 6.1.1.4'
O O 0.0106 0.0060 'International Tables Vol C Tables 4.2.6.8 and 6.1.1.4'
S S 0.1246 0.1234 'International Tables Vol C Tables 4.2.6.8 and 6.1.1.4'

loop_
_geom_angle_atom_site_label_1
_geom_angle_atom_site_label_2
_geom_angle_atom_site_label_3
_geom_angle_site_symmetry_1
_geom_angle_site_symmetry_3
_geom_angle
_geom_angle_publ_flag
C2 C1 C10 . . 121.64(17) ?
C2 C1 S11 . . 117.37(14) ?
C10 C1 S11 . . 120.99(14) ?
C1 C2 C3 . . 119.9(2) ?
C1 C2 H2 . . 120.1 ?
C3 C2 H2 . . 120.1 ?
C4 C3 C2 . . 120.2(2) ?
C4 C3 H3 . . 119.9 ?
C2 C3 H3 . . 119.9 ?
C3 C4 C5 . . 122.0(2) ?
C3 C4 H4 . . 119.0 ?
C5 C4 H4 . . 119.0 ?
C4 C5 C10 . . 119.4(2) ?
C4 C5 C6 . . 122.3(2) ?
C10 C5 C6 . . 118.3(2) ?
C7 C6 C5 . . 121.8(2) ?
C7 C6 H6 . . 119.1 ?
C5 C6 H6 . . 119.1 ?
C6 C7 C8 . . 119.9(2) ?
C6 C7 H7 . . 120.1 ?
C8 C7 H7 . . 120.1 ?
C9 C8 C7 . . 120.9(3) ?
C9 C8 H8 . . 119.5 ?
C7 C8 H8 . . 119.5 ?
C8 C9 C10 . . 120.8(2) ?
C8 C9 H9 . . 119.6 ?
C10 C9 H9 . . 119.6 ?
C9 C10 C5 . . 118.28(18) ?
C9 C10 C1 . . 124.83(17) ?
C5 C10 C1 . . 116.88(19) ?
C17 C16 C15 . . 120.93(19) ?
C17 C16 Cl21 . . 119.20(17) ?
C15 C16 Cl21 . . 119.86(14) ?
C18 C17 C16 . . 119.7(2) ?
C18 C17 H17 . . 120.2 ?
C16 C17 H17 . . 120.2 ?
C17 C18 C19 . . 120.18(19) ?
C17 C18 H18 . . 119.9 ?
C19 C18 H18 . . 119.9 ?
C18 C19 C20 . . 120.3(2) ?
C18 C19 H19 . . 119.8 ?
C20 C19 H19 . . 119.8 ?
C19 C20 C15 . . 120.4(2) ?
C19 C20 H20 . . 119.8 ?
C15 C20 H20 . . 119.8 ?
C20 C15 C16 . . 118.39(16) ?
C20 C15 N14 . . 121.19(16) ?
C16 C15 N14 . . 120.35(15) ?
C15 N14 S11 . . 124.13(12) ?
C15 N14 H14 . . 118.5(16) ?
S11 N14 H14 . . 111.5(16) ?
O12 S11 O13 . . 118.11(8) ?
O12 S11 N14 . . 105.21(8) ?
O13 S11 N14 . . 108.20(7) ?
O12 S11 C1 . . 110.52(8) ?
O13 S11 C1 . . 107.53(9) ?
N14 S11 C1 . . 106.71(7) ?

loop_
_geom_bond_atom_site_label_1
_geom_bond_atom_site_label_2
_geom_bond_site_symmetry_2
_geom_bond_distance
_geom_bond_publ_flag
C1 C2 . 1.371(3) ?
C1 C10 . 1.436(2) ?
C1 S11 . 1.7682(17) ?
C2 C3 . 1.410(3) ?
C2 H2 . 0.93 ?
C3 C4 . 1.342(4) ?
C3 H3 . 0.93 ?
C4 C5 . 1.414(4) ?
C4 H4 . 0.93 ?
C5 C10 . 1.423(3) ?
C5 C6 . 1.425(3) ?
C6 C7 . 1.342(4) ?
C6 H6 . 0.93 ?
C7 C8 . 1.396(4) ?
C7 H7 . 0.93 ?
C8 C9 . 1.370(3) ?
C8 H8 . 0.93 ?
C9 C10 . 1.412(3) ?
C9 H9 . 0.93 ?
C16 C17 . 1.391(3) ?
C16 C15 . 1.391(2) ?
C16 Cl21 . 1.735(2) ?
C17 C18 . 1.371(4) ?
C17 H17 . 0.93 ?
C18 C19 . 1.378(4) ?
C18 H18 . 0.93 ?
C19 C20 . 1.385(3) ?
C19 H19 . 0.93 ?
C20 C15 . 1.390(2) ?
C20 H20 . 0.93 ?
C15 N14 . 1.419(2) ?
N14 S11 . 1.6382(15) ?
N14 H14 . 0.78(2) ?
O12 S11 . 1.4287(13) ?
O13 S11 . 1.4337(12) ?

loop_
_geom_hbond_atom_site_label_D
_geom_hbond_atom_site_label_H
_geom_hbond_atom_site_label_A
_geom_hbond_site_symmetry_A
_geom_hbond_distance_DH
_geom_hbond_distance_HA
_geom_hbond_distance_DA
_geom_hbond_angle_DHA
_geom_hbond_publ_flag
N14 H14 O13 2 0.78(2) 2.36(2) 3.0824(19) 153.(2) ?
C19 H19 O12 1_455 0.93 2.6 3.380(2) 141.4 ?

loop_
_geom_torsion_atom_site_label_1
_geom_torsion_atom_site_label_2
_geom_torsion_atom_site_label_3
_geom_torsion_atom_site_label_4
_geom_torsion_site_symmetry_1
_geom_torsion_site_symmetry_2
_geom_torsion_site_symmetry_3
_geom_torsion_site_symmetry_4
_geom_torsion
_geom_torsion_publ_flag
C10 C1 C2 C3 . . . . -0.1(3) ?
S11 C1 C2 C3 . . . . 179.93(15) ?
C1 C2 C3 C4 . . . . 0.4(3) ?
C2 C3 C4 C5 . . . . -0.3(3) ?
C3 C4 C5 C10 . . . . -0.1(3) ?
C3 C4 C5 C6 . . . . -178.9(2) ?
C4 C5 C6 C7 . . . . 178.9(2) ?
C10 C5 C6 C7 . . . . 0.1(3) ?
C5 C6 C7 C8 . . . . 0.0(4) ?
C6 C7 C8 C9 . . . . 0.1(4) ?
C7 C8 C9 C10 . . . . -0.3(3) ?
C8 C9 C10 C5 . . . . 0.3(3) ?
C8 C9 C10 C1 . . . . -179.13(17) ?
C4 C5 C10 C9 . . . . -179.08(17) ?
C6 C5 C10 C9 . . . . -0.2(3) ?
C4 C5 C10 C1 . . . . 0.4(2) ?
C6 C5 C10 C1 . . . . 179.27(16) ?
C2 C1 C10 C9 . . . . 179.13(17) ?
S11 C1 C10 C9 . . . . -0.9(2) ?
C2 C1 C10 C5 . . . . -0.3(2) ?
S11 C1 C10 C5 . . . . 179.68(12) ?
C15 C16 C17 C18 . . . . 1.4(3) ?
Cl21 C16 C17 C18 . . . . -179.15(16) ?
C16 C17 C18 C19 . . . . 0.6(3) ?
C17 C18 C19 C20 . . . . -1.8(3) ?
C18 C19 C20 C15 . . . . 1.1(3) ?
C19 C20 C15 C16 . . . . 0.8(2) ?
C19 C20 C15 N14 . . . . -175.89(16) ?
C17 C16 C15 C20 . . . . -2.1(3) ?
Cl21 C16 C15 C20 . . . . 178.46(12) ?
C17 C16 C15 N14 . . . . 174.65(16) ?
Cl21 C16 C15 N14 . . . . -4.8(2) ?
C20 C15 N14 S11 . . . . -55.13(19) ?
C16 C15 N14 S11 . . . . 128.19(15) ?
C15 N14 S11 O12 . . . . -173.98(13) ?
C15 N14 S11 O13 . . . . 58.91(15) ?
C15 N14 S11 C1 . . . . -56.54(14) ?
C2 C1 S11 O12 . . . . -133.54(14) ?
C10 C1 S11 O12 . . . . 46.48(15) ?
C2 C1 S11 O13 . . . . -3.31(16) ?
C10 C1 S11 O13 . . . . 176.70(12) ?
C2 C1 S11 N14 . . . . 112.59(14) ?
C10 C1 S11 N14 . . . . -67.40(14) ?
